data_1100952
loop_
_publ_author_name
'Rajesh Koner'
'Hsin-Huang Lin'
'Ho-Hsiang Wei'
'Sasankasekhar Mohanta'

_publ_section_title
;

Syntheses, Structures, and Magnetic Properties of Diphenoxo-Bridged

MIILnIII Complexes Derived from N,N'-Ethylenebis(3-ethoxysalicylaldiimine)

(M = Cu or Ni; Ln = Ce-Yb): Observation of Surprisingly Strong Exchange

Interactions

;
_journal_name_full 'Inorganic Chemistry'
_journal_page_first 3524
_journal_page_last 3536
_journal_paper_doi 10.1021/ic048196h
_journal_volume 44
_journal_year 2005
_chemical_formula_sum 'C20 H22 Cu N5 O13 Tm'
_chemical_formula_weight 772.90
_chemical_name_systematic
;

 ?

;
_space_group_IT_number 19
_symmetry_cell_setting orthorhombic
_symmetry_space_group_name_Hall 'P 2ac 2ab'
_symmetry_space_group_name_H-M 'P 21 21 21'
_atom_sites_solution_hydrogens geom
_atom_sites_solution_primary direct
_atom_sites_solution_secondary difmap
_audit_creation_method SHELXL-97
_cell_angle_alpha 90.00
_cell_angle_beta 90.00
_cell_angle_gamma 90.00
_cell_formula_units_Z 4
_cell_length_a 8.566(3)
_cell_length_b 13.735(3)
_cell_length_c 21.1786(19)
_cell_measurement_temperature 293(2)
_cell_volume 2491.7(11)
_computing_structure_refinement 'SHELXL-97 (Sheldrick, 1997)'
_computing_structure_solution 'SHELXS-97 (Sheldrick, 1997)'
_diffrn_ambient_temperature 293(2)
_diffrn_measured_fraction_theta_full 1.000
_diffrn_measured_fraction_theta_max 1.000
_diffrn_radiation_monochromator graphite
_diffrn_radiation_source 'fine-focus sealed tube'
_diffrn_radiation_type MoK\a
_diffrn_radiation_wavelength 0.71073
_diffrn_reflns_av_R_equivalents 0.0000
_diffrn_reflns_av_sigmaI/netI 0.0475
_diffrn_reflns_limit_h_max 10
_diffrn_reflns_limit_h_min -1
_diffrn_reflns_limit_k_max 16
_diffrn_reflns_limit_k_min -1
_diffrn_reflns_limit_l_max 25
_diffrn_reflns_limit_l_min -1
_diffrn_reflns_number 2507
_diffrn_reflns_theta_full 24.99
_diffrn_reflns_theta_max 24.99
_diffrn_reflns_theta_min 1.77
_exptl_absorpt_coefficient_mu 4.470
_exptl_crystal_colour Red
_exptl_crystal_density_diffrn 2.060
_exptl_crystal_density_method 'not measured'
_exptl_crystal_F_000 1516
_exptl_crystal_size_max 50
_exptl_crystal_size_mid 35
_exptl_crystal_size_min 18
_refine_diff_density_max 0.876
_refine_diff_density_min -0.713
_refine_diff_density_rms 0.129
_refine_ls_abs_structure_details 'Flack H D (1983), Acta Cryst. A39, 876-881'
_refine_ls_abs_structure_Flack -0.04(2)
_refine_ls_extinction_method none
_refine_ls_goodness_of_fit_ref 1.106
_refine_ls_hydrogen_treatment mixed
_refine_ls_matrix_type full
_refine_ls_number_parameters 361
_refine_ls_number_reflns 2507
_refine_ls_number_restraints 0
_refine_ls_restrained_S_all 1.106
_refine_ls_R_factor_all 0.0468
_refine_ls_R_factor_gt 0.0306
_refine_ls_shift/su_max 0.000
_refine_ls_shift/su_mean 0.000
_refine_ls_structure_factor_coef Fsqd
_refine_ls_weighting_details 'calc w=1/[\s^2^(Fo^2^)+(0.0326P)^2^+0.0000P] where P=(Fo^2^+2Fc^2^)/3'
_refine_ls_weighting_scheme calc
_refine_ls_wR_factor_gt 0.0700
_refine_ls_wR_factor_ref 0.0803
_reflns_number_gt 2060
_reflns_number_total 2507
_reflns_threshold_expression >2sigma(I)
_cod_data_source_file ic048196hsi20050224_082436_07.cif
_cod_data_source_block cutm
_cod_depositor_comments
;
The following automatic conversions were performed:
'_symmetry_cell_setting' value 'Orthorhombic' changed to 'orthorhombic'
according to '/home/saulius/struct/CIF-dictionaries/cif_core.dic'
dictionary named 'cif_core.dic' version 2.4.1 from 2010-06-29.

Automatic conversion script
Id: cif_fix_enum 1527 2010-12-29 10:47:43Z saulius 
;
_cod_original_cell_volume 2491.8(10)
_cod_database_code 1100952

loop_
_symmetry_equiv_pos_as_xyz
'x, y, z'
'-x+1/2, -y, z+1/2'
'-x, y+1/2, -z+1/2'
'x+1/2, -y+1/2, -z'

loop_
_atom_site_label
_atom_site_type_symbol
_atom_site_fract_x
_atom_site_fract_y
_atom_site_fract_z
_atom_site_U_iso_or_equiv
_atom_site_adp_type
_atom_site_occupancy
_atom_site_symmetry_multiplicity
_atom_site_calc_flag
_atom_site_refinement_flags
_atom_site_disorder_assembly
_atom_site_disorder_group
Tm Tm 0.74061(4) 0.49850(3) 0.101388(16) 0.03013(12) Uani 1 1 d . . .
Cu Cu 1.06180(14) 0.55672(8) 0.18305(6) 0.0360(3) Uani 1 1 d . . .
O10 O 0.7105(8) 0.4910(6) -0.0104(3) 0.0473(17) Uani 1 1 d . . .
N4 N 0.8517(10) 0.5087(7) -0.0251(4) 0.044(2) Uani 1 1 d . . .
O8 O 0.8949(11) 0.5054(7) -0.0792(4) 0.071(2) Uani 1 1 d . . .
O9 O 0.9396(9) 0.5224(6) 0.0210(4) 0.057(2) Uani 1 1 d . . .
O13 O 0.6405(8) 0.3908(5) 0.1834(4) 0.0432(17) Uani 1 1 d . . .
O12 O 0.6855(10) 0.5377(6) 0.2129(4) 0.050(2) Uani 1 1 d . . .
N5 N 0.6407(11) 0.4525(9) 0.2263(5) 0.048(3) Uani 1 1 d . . .
O2 O 0.9048(8) 0.6232(4) 0.1367(3) 0.0390(18) Uani 1 1 d . . .
O1 O 0.9527(8) 0.4439(5) 0.1550(3) 0.0340(15) Uani 1 1 d . . .
N1 N 1.1996(9) 0.4865(6) 0.2379(4) 0.0382(19) Uani 1 1 d . . .
C6 C 1.1424(13) 0.3277(7) 0.1931(5) 0.038(3) Uani 1 1 d . . .
C7 C 1.2207(11) 0.3951(7) 0.2369(5) 0.035(2) Uani 1 1 d . . .
H7A H 1.2906 0.3689 0.2658 0.042 Uiso 1 1 calc R . .
N2 N 1.1705(10) 0.6712(6) 0.2091(4) 0.035(2) Uani 1 1 d . . .
O4 O 0.6798(8) 0.6809(4) 0.0696(3) 0.0365(16) Uani 1 1 d . . .
C15 C 0.7753(12) 0.7531(7) 0.0900(4) 0.035(2) Uani 1 1 d . . .
C16 C 0.9027(12) 0.7194(7) 0.1272(5) 0.035(3) Uani 1 1 d . . .
C11 C 1.0119(11) 0.7848(7) 0.1511(5) 0.033(2) Uani 1 1 d . . .
C10 C 1.1419(12) 0.7565(7) 0.1911(6) 0.041(3) Uani 1 1 d . . .
H10A H 1.2093 0.8054 0.2045 0.050 Uiso 1 1 calc R . .
O3 O 0.8321(8) 0.3254(5) 0.0773(3) 0.0360(16) Uani 1 1 d . . .
C3 C 1.0128(11) 0.1940(6) 0.1086(5) 0.038(2) Uani 1 1 d . . .
H3A H 0.9725 0.1503 0.0793 0.045 Uiso 1 1 calc R . .
C1 C 1.0158(11) 0.3552(6) 0.1558(5) 0.030(2) Uani 1 1 d . . .
O11 O 0.6022(11) 0.4311(8) 0.2806(4) 0.079(3) Uani 1 1 d . . .
C2 C 0.9528(12) 0.2881(6) 0.1136(5) 0.032(2) Uani 1 1 d . . .
C17 C 0.7635(13) 0.2596(7) 0.0299(4) 0.045(3) Uani 1 1 d . . .
H17A H 0.8468 0.2240 0.0091 0.054 Uiso 1 1 calc R . .
H17B H 0.7106 0.2982 -0.0020 0.054 Uiso 1 1 calc R . .
C14 C 0.7642(15) 0.8512(7) 0.0746(5) 0.047(3) Uani 1 1 d . . .
H14A H 0.6811 0.8738 0.0504 0.057 Uiso 1 1 calc R . .
C19 C 0.5394(11) 0.7108(8) 0.0342(5) 0.043(3) Uani 1 1 d . . .
H19A H 0.4984 0.6550 0.0116 0.051 Uiso 1 1 calc R . .
H19B H 0.5688 0.7595 0.0032 0.051 Uiso 1 1 calc R . .
C8 C 1.2767(13) 0.5531(8) 0.2829(5) 0.048(3) Uani 1 1 d . . .
H8A H 1.3735 0.5249 0.2980 0.057 Uiso 1 1 calc R . .
H8B H 1.2093 0.5654 0.3188 0.057 Uiso 1 1 calc R . .
C12 C 0.9973(14) 0.8840(8) 0.1327(5) 0.046(3) Uani 1 1 d . . .
H12A H 1.0717 0.9283 0.1466 0.055 Uiso 1 1 calc R . .
C20 C 0.4152(14) 0.7512(8) 0.0750(6) 0.054(3) Uani 1 1 d . . .
H20A H 0.3273 0.7695 0.0495 0.082 Uiso 1 1 calc R . .
H20B H 0.4541 0.8075 0.0968 0.082 Uiso 1 1 calc R . .
H20C H 0.3836 0.7029 0.1052 0.082 Uiso 1 1 calc R . .
C13 C 0.8803(15) 0.9161(7) 0.0960(6) 0.057(3) Uani 1 1 d . . .
H13A H 0.8758 0.9815 0.0846 0.068 Uiso 1 1 calc R . .
C4 C 1.1348(13) 0.1666(8) 0.1488(5) 0.047(3) Uani 1 1 d . . .
H4A H 1.1752 0.1038 0.1465 0.057 Uiso 1 1 calc R . .
C9 C 1.3088(13) 0.6475(8) 0.2471(6) 0.046(3) Uani 1 1 d . . .
H9A H 1.3302 0.6998 0.2767 0.055 Uiso 1 1 calc R . .
H9B H 1.3991 0.6396 0.2199 0.055 Uiso 1 1 calc R . .
C5 C 1.1951(13) 0.2314(7) 0.1913(5) 0.041(3) Uani 1 1 d . . .
H5A H 1.2720 0.2112 0.2194 0.049 Uiso 1 1 calc R . .
C18 C 0.6500(14) 0.1884(8) 0.0574(7) 0.059(3) Uani 1 1 d . . .
H18A H 0.6085 0.1481 0.0244 0.088 Uiso 1 1 calc R . .
H18B H 0.5665 0.2231 0.0776 0.088 Uiso 1 1 calc R . .
H18C H 0.7024 0.1484 0.0880 0.088 Uiso 1 1 calc R . .
O6 O 0.4713(8) 0.5359(5) 0.1131(4) 0.0470(19) Uani 1 1 d . . .
N3 N 0.4054(10) 0.4668(7) 0.0823(5) 0.046(2) Uani 1 1 d . . .
O7 O 0.4986(11) 0.4031(7) 0.0609(4) 0.070(3) Uani 1 1 d . . .
O5 O 0.2674(9) 0.4606(9) 0.0776(5) 0.091(3) Uani 1 1 d . . .

loop_
_atom_site_aniso_label
_atom_site_aniso_U_11
_atom_site_aniso_U_22
_atom_site_aniso_U_33
_atom_site_aniso_U_23
_atom_site_aniso_U_13
_atom_site_aniso_U_12
Tm 0.02807(19) 0.02740(18) 0.0349(2) -0.0022(2) -0.00386(18) -0.0002(3)
Cu 0.0341(6) 0.0263(5) 0.0476(7) -0.0039(6) -0.0115(6) -0.0009(5)
O10 0.051(4) 0.041(4) 0.050(4) -0.004(4) -0.007(3) -0.003(4)
N4 0.054(5) 0.025(4) 0.053(5) 0.011(5) 0.003(4) -0.005(5)
O8 0.102(7) 0.062(5) 0.049(4) -0.002(5) 0.027(5) -0.020(6)
O9 0.044(4) 0.071(6) 0.056(5) 0.001(4) 0.000(4) -0.002(4)
O13 0.038(4) 0.040(4) 0.051(5) 0.006(4) 0.005(4) 0.005(3)
O12 0.045(5) 0.049(4) 0.054(5) -0.012(4) 0.002(4) 0.000(4)
N5 0.033(5) 0.061(6) 0.050(6) 0.011(6) 0.004(5) 0.016(5)
O2 0.039(4) 0.020(3) 0.058(5) -0.001(3) -0.011(4) -0.003(3)
O1 0.029(3) 0.030(3) 0.044(4) -0.006(3) -0.005(3) -0.004(3)
N1 0.033(4) 0.038(5) 0.043(5) -0.005(4) -0.006(3) 0.004(4)
C6 0.036(6) 0.038(5) 0.039(6) -0.001(5) -0.010(5) 0.001(5)
C7 0.023(5) 0.039(5) 0.043(6) 0.010(5) -0.005(4) 0.010(5)
N2 0.031(5) 0.038(5) 0.035(5) -0.008(4) -0.009(4) 0.002(4)
O4 0.035(4) 0.028(3) 0.046(4) 0.000(3) -0.002(3) -0.004(3)
C15 0.038(5) 0.034(5) 0.032(5) -0.003(4) 0.003(5) 0.007(5)
C16 0.036(6) 0.030(5) 0.038(6) -0.009(4) 0.009(5) 0.007(5)
C11 0.034(5) 0.031(5) 0.032(5) -0.010(4) 0.002(5) -0.005(4)
C10 0.035(6) 0.032(5) 0.057(7) -0.012(5) 0.006(6) -0.009(5)
O3 0.041(4) 0.030(4) 0.038(4) -0.006(3) -0.004(3) -0.001(3)
C3 0.035(5) 0.022(5) 0.056(7) -0.006(5) 0.007(5) -0.003(4)
C1 0.027(5) 0.022(4) 0.040(6) 0.004(4) 0.005(4) 0.004(4)
O11 0.078(6) 0.105(7) 0.053(5) 0.021(6) 0.019(5) 0.042(6)
C2 0.037(6) 0.025(4) 0.034(6) 0.005(4) 0.007(5) 0.002(4)
C17 0.056(7) 0.040(5) 0.038(5) -0.011(4) -0.007(6) -0.011(6)
C14 0.061(7) 0.030(5) 0.051(6) -0.001(4) -0.005(6) 0.001(6)
C19 0.027(5) 0.054(6) 0.048(7) 0.005(5) -0.014(5) 0.002(5)
C8 0.047(6) 0.050(6) 0.046(6) -0.013(5) -0.014(5) 0.005(6)
C12 0.055(7) 0.034(6) 0.049(7) -0.010(5) 0.010(6) -0.004(5)
C20 0.042(6) 0.045(7) 0.077(9) 0.016(6) 0.000(6) 0.007(6)
C13 0.077(8) 0.028(6) 0.065(8) 0.003(6) 0.006(7) -0.007(6)
C4 0.040(6) 0.032(5) 0.069(8) 0.003(5) -0.001(6) 0.002(5)
C9 0.036(6) 0.046(6) 0.055(7) -0.010(5) -0.001(5) -0.002(5)
C5 0.032(6) 0.039(5) 0.051(7) 0.006(5) -0.007(5) 0.001(5)
C18 0.059(7) 0.033(6) 0.084(9) 0.008(6) -0.018(7) -0.014(6)
O6 0.032(4) 0.048(4) 0.061(5) 0.007(4) -0.005(4) 0.003(3)
N3 0.032(5) 0.060(6) 0.046(5) 0.002(4) -0.003(4) -0.017(4)
O7 0.065(6) 0.068(6) 0.076(6) -0.016(5) 0.009(5) -0.010(5)
O5 0.033(4) 0.151(10) 0.089(6) 0.010(7) -0.009(4) -0.021(6)

loop_
_atom_type_symbol
_atom_type_description
_atom_type_scat_dispersion_real
_atom_type_scat_dispersion_imag
_atom_type_scat_source
C C 0.0033 0.0016 'International Tables Vol C Tables 4.2.6.8 and 6.1.1.4'
H H 0.0000 0.0000 'International Tables Vol C Tables 4.2.6.8 and 6.1.1.4'
N N 0.0061 0.0033 'International Tables Vol C Tables 4.2.6.8 and 6.1.1.4'
O O 0.0106 0.0060 'International Tables Vol C Tables 4.2.6.8 and 6.1.1.4'
Cu Cu 0.3201 1.2651 'International Tables Vol C Tables 4.2.6.8 and 6.1.1.4'
Tm Tm -0.3139 5.2483 'International Tables Vol C Tables 4.2.6.8 and 6.1.1.4'

loop_
_geom_angle_atom_site_label_1
_geom_angle_atom_site_label_2
_geom_angle_atom_site_label_3
_geom_angle
_geom_angle_site_symmetry_1
_geom_angle_site_symmetry_3
_geom_angle_publ_flag
O1 Tm O2 66.5(2) . . ?
O1 Tm O6 142.7(2) . . ?
O2 Tm O6 113.1(3) . . ?
O1 Tm O10 124.7(2) . . ?
O2 Tm O10 114.5(3) . . ?
O6 Tm O10 90.5(2) . . ?
O1 Tm O9 80.4(3) . . ?
O2 Tm O9 72.7(3) . . ?
O6 Tm O9 136.4(3) . . ?
O10 Tm O9 52.2(2) . . ?
O1 Tm O13 74.0(2) . . ?
O2 Tm O13 115.3(2) . . ?
O6 Tm O13 73.5(2) . . ?
O10 Tm O13 130.1(3) . . ?
O9 Tm O13 145.8(2) . . ?
O1 Tm O12 75.3(3) . . ?
O2 Tm O12 69.5(3) . . ?
O6 Tm O12 70.6(3) . . ?
O10 Tm O12 159.9(3) . . ?
O9 Tm O12 140.8(3) . . ?
O13 Tm O12 51.9(3) . . ?
O1 Tm O3 63.1(2) . . ?
O2 Tm O3 124.1(2) . . ?
O6 Tm O3 121.3(2) . . ?
O10 Tm O3 78.2(2) . . ?
O9 Tm O3 76.7(2) . . ?
O13 Tm O3 71.7(2) . . ?
O12 Tm O3 116.9(2) . . ?
O1 Tm O7 129.6(3) . . ?
O2 Tm O7 162.7(3) . . ?
O6 Tm O7 50.9(3) . . ?
O10 Tm O7 64.1(3) . . ?
O9 Tm O7 113.3(3) . . ?
O13 Tm O7 69.4(3) . . ?
O12 Tm O7 105.9(3) . . ?
O3 Tm O7 73.1(3) . . ?
O1 Tm O4 126.7(2) . . ?
O2 Tm O4 60.4(2) . . ?
O6 Tm O4 68.3(2) . . ?
O10 Tm O4 76.5(2) . . ?
O9 Tm O4 80.4(2) . . ?
O13 Tm O4 133.4(2) . . ?
O12 Tm O4 89.9(2) . . ?
O3 Tm O4 153.0(2) . . ?
O7 Tm O4 103.7(3) . . ?
O1 Tm N4 102.7(2) . . ?
O2 Tm N4 93.7(3) . . ?
O6 Tm N4 114.3(3) . . ?
O10 Tm N4 26.3(2) . . ?
O9 Tm N4 25.9(2) . . ?
O13 Tm N4 144.9(3) . . ?
O12 Tm N4 162.5(3) . . ?
O3 Tm N4 75.8(3) . . ?
O7 Tm N4 88.9(3) . . ?
O4 Tm N4 77.3(2) . . ?
O1 Tm N5 72.7(2) . . ?
O2 Tm N5 92.6(3) . . ?
O6 Tm N5 70.1(2) . . ?
O10 Tm N5 151.6(3) . . ?
O9 Tm N5 152.9(3) . . ?
O13 Tm N5 25.7(3) . . ?
O12 Tm N5 26.2(3) . . ?
O3 Tm N5 94.1(3) . . ?
O7 Tm N5 87.4(3) . . ?
O4 Tm N5 112.7(3) . . ?
N4 Tm N5 169.9(3) . . ?
O2 Cu O1 83.3(3) . . ?
O2 Cu N2 95.6(3) . . ?
O1 Cu N2 178.5(3) . . ?
O2 Cu N1 172.5(3) . . ?
O1 Cu N1 94.7(3) . . ?
N2 Cu N1 86.6(4) . . ?
O2 Cu Tm 42.74(19) . . ?
O1 Cu Tm 40.6(2) . . ?
N2 Cu Tm 138.3(3) . . ?
N1 Cu Tm 134.4(3) . . ?
N4 O10 Tm 97.6(6) . . ?
O8 N4 O9 124.4(9) . . ?
O8 N4 O10 121.2(9) . . ?
O9 N4 O10 114.2(9) . . ?
O8 N4 Tm 174.8(9) . . ?
O9 N4 Tm 58.1(5) . . ?
O10 N4 Tm 56.1(5) . . ?
N4 O9 Tm 96.0(6) . . ?
N5 O13 Tm 96.1(6) . . ?
N5 O12 Tm 94.1(7) . . ?
O11 N5 O13 121.2(12) . . ?
O11 N5 O12 120.9(12) . . ?
O13 N5 O12 117.9(10) . . ?
O11 N5 Tm 177.9(8) . . ?
O13 N5 Tm 58.2(5) . . ?
O12 N5 Tm 59.7(5) . . ?
C16 O2 Cu 124.2(7) . . ?
C16 O2 Tm 131.9(7) . . ?
Cu O2 Tm 103.8(3) . . ?
C1 O1 Cu 122.7(6) . . ?
C1 O1 Tm 129.2(6) . . ?
Cu O1 Tm 106.3(3) . . ?
C7 N1 C8 124.0(9) . . ?
C7 N1 Cu 125.2(7) . . ?
C8 N1 Cu 110.8(6) . . ?
C1 C6 C5 119.5(10) . . ?
C1 C6 C7 122.8(9) . . ?
C5 C6 C7 117.7(10) . . ?
N1 C7 C6 124.6(9) . . ?
C10 N2 C9 122.0(9) . . ?
C10 N2 Cu 125.9(8) . . ?
C9 N2 Cu 111.6(6) . . ?
C15 O4 C19 116.7(7) . . ?
C15 O4 Tm 119.5(5) . . ?
C19 O4 Tm 123.6(6) . . ?
O4 C15 C14 126.4(10) . . ?
O4 C15 C16 113.6(8) . . ?
C14 C15 C16 119.9(10) . . ?
O2 C16 C11 125.0(10) . . ?
O2 C16 C15 114.6(9) . . ?
C11 C16 C15 120.4(9) . . ?
C16 C11 C12 117.3(10) . . ?
C16 C11 C10 123.7(9) . . ?
C12 C11 C10 118.9(9) . . ?
N2 C10 C11 125.1(10) . . ?
C2 O3 C17 116.6(7) . . ?
C2 O3 Tm 117.6(5) . . ?
C17 O3 Tm 125.8(6) . . ?
C2 C3 C4 118.6(10) . . ?
O1 C1 C2 116.1(9) . . ?
O1 C1 C6 124.7(9) . . ?
C2 C1 C6 119.1(8) . . ?
O3 C2 C1 113.6(8) . . ?
O3 C2 C3 125.2(9) . . ?
C1 C2 C3 121.2(9) . . ?
O3 C17 C18 113.2(9) . . ?
C15 C14 C13 119.3(11) . . ?
O4 C19 C20 113.2(9) . . ?
N1 C8 C9 106.6(8) . . ?
C13 C12 C11 122.6(10) . . ?
C12 C13 C14 120.3(10) . . ?
C5 C4 C3 120.5(10) . . ?
N2 C9 C8 108.4(9) . . ?
C4 C5 C6 120.8(10) . . ?
N3 O6 Tm 102.3(6) . . ?
O5 N3 O7 123.2(12) . . ?
O5 N3 O6 122.2(12) . . ?
O7 N3 O6 114.5(8) . . ?
N3 O7 Tm 92.1(6) . . ?

loop_
_geom_bond_atom_site_label_1
_geom_bond_atom_site_label_2
_geom_bond_distance
_geom_bond_site_symmetry_2
_geom_bond_publ_flag
Tm O1 2.270(7) . ?
Tm O2 2.339(6) . ?
Tm O6 2.377(7) . ?
Tm O10 2.383(7) . ?
Tm O9 2.431(8) . ?
Tm O13 2.437(7) . ?
Tm O12 2.467(8) . ?
Tm O3 2.554(6) . ?
Tm O7 2.598(9) . ?
Tm O4 2.646(6) . ?
Tm N4 2.847(9) . ?
Tm N5 2.851(10) . ?
Cu O2 1.899(7) . ?
Cu O1 1.904(6) . ?
Cu N2 1.909(9) . ?
Cu N1 1.916(8) . ?
O10 N4 1.273(11) . ?
N4 O8 1.204(11) . ?
N4 O9 1.248(11) . ?
O13 N5 1.242(12) . ?
O12 N5 1.264(12) . ?
N5 O11 1.231(12) . ?
O2 C16 1.337(11) . ?
O1 C1 1.333(10) . ?
N1 C7 1.268(12) . ?
N1 C8 1.477(12) . ?
C6 C1 1.394(14) . ?
C6 C5 1.399(14) . ?
C6 C7 1.472(14) . ?
N2 C10 1.256(13) . ?
N2 C9 1.469(14) . ?
O4 C15 1.357(11) . ?
O4 C19 1.476(11) . ?
C15 C14 1.389(13) . ?
C15 C16 1.423(14) . ?
C16 C11 1.393(14) . ?
C11 C12 1.422(14) . ?
C11 C10 1.453(15) . ?
O3 C2 1.386(12) . ?
O3 C17 1.474(11) . ?
C3 C2 1.396(13) . ?
C3 C4 1.398(14) . ?
C1 C2 1.393(14) . ?
C17 C18 1.498(15) . ?
C14 C13 1.411(15) . ?
C19 C20 1.479(15) . ?
C8 C9 1.528(15) . ?
C12 C13 1.343(15) . ?
C4 C5 1.368(15) . ?
O6 N3 1.284(11) . ?
N3 O5 1.189(11) . ?
N3 O7 1.269(12) . ?
